data_4087563
loop_
_publ_author_name
'Hirakawa, Fumiya'
'Ichikawa, Hitomi'
'Ishida, Shintaro'
'Iwamoto, Takeaki'

_publ_section_title
;
 Redox Reactions of a Stable Dialkylphosphinyl Radical
;
_journal_issue 12
_journal_name_full Organometallics
_journal_page_first 2714
_journal_paper_doi 10.1021/acs.organomet.5b00323
_journal_volume 34
_journal_year 2015
_chemical_formula_sum 'C28 H64 K O6 P Si4'
_chemical_formula_weight 679.22
_space_group_crystal_system triclinic
_space_group_IT_number 2
_space_group_name_Hall '-P 1'
_space_group_name_H-M_alt 'P -1'
_atom_sites_solution_hydrogens geom
_audit_creation_method SHELXL-2014
_cell_angle_alpha 94.352(3)
_cell_angle_beta 92.112(4)
_cell_angle_gamma 101.411(4)
_cell_formula_units_Z 2
_cell_length_a 9.908(3)
_cell_length_b 10.852(3)
_cell_length_c 18.585(5)
_cell_measurement_reflns_used 4735
_cell_measurement_temperature 100(2)
_cell_measurement_theta_max 28.10
_cell_measurement_theta_min 2.20
_cell_volume 1950.4(10)
_computing_cell_refinement 'APEX2 (Bruker AXS, 2006)'
_computing_data_collection 'APEX2 (Bruker AXS, 2006)'
_computing_data_reduction 'SAINT (Bruker AXS, 2004)'
_computing_molecular_graphics 'XSHEL (Bruker AXS,2002)'
_computing_publication_material 'XCIF (Bruker AXS, 2001)'
_computing_structure_refinement 'SHELXL-2014 (Sheldrick, 2014)'
_computing_structure_solution 'SHELXS-97 (Sheldrick, 1997)'
_diffrn_ambient_temperature 100(2)
_diffrn_detector_area_resol_mean 8.333
_diffrn_measured_fraction_theta_full 0.976
_diffrn_measured_fraction_theta_max 0.969
_diffrn_measurement_device_type 'Bruker APEXII CCD area detector'
_diffrn_measurement_method 'phi and omega scans'
_diffrn_radiation_monochromator 'Bruker Helios multilayer confocal mirror'
_diffrn_radiation_source 'Bruker TXS fine-focus rotating anode'
_diffrn_radiation_type MoK\a
_diffrn_radiation_wavelength 0.71073
_diffrn_reflns_av_R_equivalents 0.0167
_diffrn_reflns_av_unetI/netI 0.0407
_diffrn_reflns_Laue_measured_fraction_full 0.976
_diffrn_reflns_Laue_measured_fraction_max 0.969
_diffrn_reflns_limit_h_max 12
_diffrn_reflns_limit_h_min -7
_diffrn_reflns_limit_k_max 13
_diffrn_reflns_limit_k_min -13
_diffrn_reflns_limit_l_max 22
_diffrn_reflns_limit_l_min -19
_diffrn_reflns_number 9826
_diffrn_reflns_point_group_measured_fraction_full 0.976
_diffrn_reflns_point_group_measured_fraction_max 0.969
_diffrn_reflns_theta_full 25.242
_diffrn_reflns_theta_max 25.999
_diffrn_reflns_theta_min 1.921
_exptl_absorpt_coefficient_mu 0.334
_exptl_absorpt_correction_T_max 0.9516
_exptl_absorpt_correction_T_min 0.9516
_exptl_absorpt_correction_type empirical
_exptl_absorpt_process_details
;
SADABS Sheldrick 1996
;
_exptl_crystal_colour orange
_exptl_crystal_density_diffrn 1.157
_exptl_crystal_description block
_exptl_crystal_F_000 740
_exptl_crystal_size_max 0.150
_exptl_crystal_size_mid 0.150
_exptl_crystal_size_min 0.150
_refine_diff_density_max 1.791
_refine_diff_density_min -0.659
_refine_diff_density_rms 0.072
_refine_ls_extinction_method none
_refine_ls_goodness_of_fit_ref 1.044
_refine_ls_hydrogen_treatment constr
_refine_ls_matrix_type full
_refine_ls_number_parameters 374
_refine_ls_number_reflns 7432
_refine_ls_number_restraints 15
_refine_ls_restrained_S_all 1.043
_refine_ls_R_factor_all 0.0661
_refine_ls_R_factor_gt 0.0480
_refine_ls_shift/su_max 0.001
_refine_ls_shift/su_mean 0.000
_refine_ls_structure_factor_coef Fsqd
_refine_ls_weighting_details 'w=1/[\s^2^(Fo^2^)+(0.0490P)^2^+3.5878P] where P=(Fo^2^+2Fc^2^)/3'
_refine_ls_weighting_scheme calc
_refine_ls_wR_factor_gt 0.1152
_refine_ls_wR_factor_ref 0.1292
_reflns_Friedel_coverage 0.000
_reflns_number_gt 5960
_reflns_number_total 7432
_reflns_threshold_expression 'I > 2\s(I)'
_cod_data_source_file om5b00323_si_002.cif
_cod_data_source_block compound_[K(18-c-6)]+1-
_cod_original_cell_volume 1950.3(9)
_cod_database_code 4087563
_shelx_space_group_comment
;
The symmetry employed for this shelxl refinement is uniquely defined
by the following loop, which should always be used as a source of
symmetry information in preference to the above space-group names.
They are only intended as comments.
;
_shelx_estimated_absorpt_t_min 0.952
_shelx_estimated_absorpt_t_max 0.952
_shelxl_version_number 2014-3

loop_
_space_group_symop_operation_xyz
'x, y, z'
'-x, -y, -z'

loop_
_atom_site_label
_atom_site_type_symbol
_atom_site_fract_x
_atom_site_fract_y
_atom_site_fract_z
_atom_site_U_iso_or_equiv
_atom_site_adp_type
_atom_site_occupancy
_atom_site_site_symmetry_order
_atom_site_calc_flag
_atom_site_refinement_flags_posn
_atom_site_refinement_flags_adp
P1 P 0.19123(8) 0.32073(6) 0.25057(4) 0.01761(17) Uani 1 1 d . .
C1 C 0.1692(3) 0.2300(2) 0.33586(14) 0.0172(6) Uani 1 1 d . .
C2 C 0.1937(3) 0.0966(2) 0.31028(15) 0.0209(6) Uani 1 1 d . .
H1 H 0.2222 0.0552 0.3523 0.025 Uiso 1 1 calc R U
H2 H 0.1069 0.0441 0.2880 0.025 Uiso 1 1 calc R U
C3 C 0.3060(3) 0.1078(2) 0.25514(15) 0.0201(6) Uani 1 1 d . .
H3 H 0.3062 0.0237 0.2306 0.024 Uiso 1 1 calc R U
H4 H 0.3975 0.1398 0.2803 0.024 Uiso 1 1 calc R U
C4 C 0.2789(3) 0.1993(2) 0.19853(14) 0.0169(6) Uani 1 1 d . .
Si1 Si 0.29495(9) 0.30795(7) 0.41215(4) 0.02288(19) Uani 1 1 d . .
C5 C 0.4691(4) 0.2639(3) 0.40986(19) 0.0355(8) Uani 1 1 d . .
H5 H 0.5134 0.2914 0.3659 0.053 Uiso 1 1 calc R U
H6 H 0.4581 0.1722 0.4101 0.053 Uiso 1 1 calc R U
H7 H 0.5264 0.3052 0.4524 0.053 Uiso 1 1 calc R U
C6 C 0.3207(4) 0.4844(3) 0.41912(18) 0.0328(8) Uani 1 1 d . .
H8 H 0.3980 0.5190 0.3903 0.049 Uiso 1 1 calc R U
H9 H 0.3409 0.5173 0.4698 0.049 Uiso 1 1 calc R U
H10 H 0.2368 0.5091 0.4009 0.049 Uiso 1 1 calc R U
C7 C 0.2390(4) 0.2603(3) 0.50388(17) 0.0382(9) Uani 1 1 d . .
H11 H 0.3109 0.2994 0.5408 0.057 Uiso 1 1 calc R U
H12 H 0.2237 0.1683 0.5040 0.057 Uiso 1 1 calc R U
H13 H 0.1532 0.2885 0.5144 0.057 Uiso 1 1 calc R U
Si2 Si -0.01617(9) 0.21949(7) 0.35931(4) 0.02169(19) Uani 1 1 d . .
C8 C -0.0468(4) 0.3731(3) 0.4022(2) 0.0359(8) Uani 1 1 d . .
H14 H -0.0251 0.4385 0.3685 0.054 Uiso 1 1 calc R U
H15 H 0.0125 0.3974 0.4465 0.054 Uiso 1 1 calc R U
H16 H -0.1436 0.3635 0.4141 0.054 Uiso 1 1 calc R U
C9 C -0.0715(4) 0.0908(3) 0.42138(18) 0.0322(8) Uani 1 1 d . .
H17 H -0.1672 0.0890 0.4337 0.048 Uiso 1 1 calc R U
H18 H -0.0116 0.1075 0.4656 0.048 Uiso 1 1 calc R U
H19 H -0.0644 0.0092 0.3970 0.048 Uiso 1 1 calc R U
C10 C -0.1474(3) 0.1749(3) 0.28214(18) 0.0318(7) Uani 1 1 d . .
H20 H -0.2398 0.1708 0.3001 0.048 Uiso 1 1 calc R U
H21 H -0.1407 0.0922 0.2590 0.048 Uiso 1 1 calc R U
H22 H -0.1305 0.2382 0.2469 0.048 Uiso 1 1 calc R U
Si3 Si 0.15795(9) 0.11621(7) 0.12157(4) 0.01985(18) Uani 1 1 d . .
C11 C 0.0598(4) 0.2212(3) 0.07561(18) 0.0321(8) Uani 1 1 d . .
H23 H -0.0250 0.2246 0.1006 0.048 Uiso 1 1 calc R U
H24 H 0.0363 0.1878 0.0253 0.048 Uiso 1 1 calc R U
H25 H 0.1167 0.3063 0.0769 0.048 Uiso 1 1 calc R U
C12 C 0.0270(3) -0.0211(3) 0.14807(17) 0.0297(7) Uani 1 1 d . .
H26 H -0.0368 0.0099 0.1807 0.044 Uiso 1 1 calc R U
H27 H 0.0742 -0.0786 0.1726 0.044 Uiso 1 1 calc R U
H28 H -0.0247 -0.0659 0.1047 0.044 Uiso 1 1 calc R U
C13 C 0.2500(3) 0.0390(3) 0.04894(17) 0.0285(7) Uani 1 1 d . .
H29 H 0.1824 -0.0070 0.0116 0.043 Uiso 1 1 calc R U
H30 H 0.2999 -0.0200 0.0703 0.043 Uiso 1 1 calc R U
H31 H 0.3155 0.1039 0.0273 0.043 Uiso 1 1 calc R U
Si4 Si 0.44468(8) 0.29120(7) 0.16750(4) 0.02095(19) Uani 1 1 d . .
C14 C 0.4080(3) 0.3887(3) 0.09254(17) 0.0292(7) Uani 1 1 d . .
H32 H 0.3637 0.3328 0.0508 0.044 Uiso 1 1 calc R U
H33 H 0.4946 0.4397 0.0786 0.044 Uiso 1 1 calc R U
H34 H 0.3465 0.4442 0.1091 0.044 Uiso 1 1 calc R U
C15 C 0.5520(3) 0.4044(3) 0.23899(19) 0.0315(7) Uani 1 1 d . .
H35 H 0.4920 0.4311 0.2753 0.047 Uiso 1 1 calc R U
H36 H 0.6008 0.4783 0.2167 0.047 Uiso 1 1 calc R U
H37 H 0.6191 0.3627 0.2622 0.047 Uiso 1 1 calc R U
C16 C 0.5671(3) 0.1890(3) 0.13443(18) 0.0287(7) Uani 1 1 d . .
H38 H 0.5914 0.1406 0.1736 0.043 Uiso 1 1 calc R U
H39 H 0.6508 0.2425 0.1189 0.043 Uiso 1 1 calc R U
H40 H 0.5226 0.1310 0.0936 0.043 Uiso 1 1 calc R U
K1 K 0.29443(6) 0.62773(5) 0.24042(3) 0.01808(15) Uani 1 1 d . .
O1 O 0.2345(2) 0.79652(18) 0.35590(11) 0.0226(4) Uani 1 1 d . .
C17 C 0.1022(3) 0.7575(3) 0.38286(17) 0.0267(7) Uani 1 1 d . .
H41 H 0.0825 0.8241 0.4180 0.032 Uiso 1 1 calc R U
H42 H 0.0992 0.6798 0.4079 0.032 Uiso 1 1 calc R U
C18 C -0.0036(3) 0.7331(3) 0.32113(17) 0.0280(7) Uani 1 1 d . .
H43 H -0.0966 0.7058 0.3393 0.034 Uiso 1 1 calc R U
H44 H -0.0024 0.8116 0.2970 0.034 Uiso 1 1 calc R U
O2 O 0.0253(2) 0.63811(19) 0.27107(12) 0.0260(5) Uani 1 1 d . .
C19 C -0.0807(3) 0.6020(3) 0.21491(19) 0.0318(7) Uani 1 1 d . .
H45 H -0.0924 0.6765 0.1895 0.038 Uiso 1 1 calc R U
H46 H -0.1693 0.5669 0.2357 0.038 Uiso 1 1 calc R U
C20 C -0.0408(3) 0.5046(3) 0.16282(19) 0.0308(7) Uani 1 1 d . .
H47 H -0.0315 0.4301 0.1887 0.037 Uiso 1 1 calc R U
H48 H -0.1153 0.4772 0.1246 0.037 Uiso 1 1 calc R U
O3 O 0.0849(2) 0.54939(19) 0.12992(11) 0.0259(5) Uani 1 1 d . .
C21 C 0.0761(3) 0.6363(3) 0.07746(17) 0.0283(7) Uani 1 1 d . .
H49 H 0.0534 0.7145 0.1004 0.034 Uiso 1 1 calc R U
H50 H 0.0030 0.5992 0.0398 0.034 Uiso 1 1 calc R U
C22 C 0.2129(4) 0.6649(3) 0.04476(17) 0.0308(7) Uani 1 1 d . .
H51 H 0.2378 0.5860 0.0243 0.037 Uiso 1 1 calc R U
H52 H 0.2095 0.7208 0.0053 0.037 Uiso 1 1 calc R U
O4 O 0.3128(2) 0.72561(19) 0.10015(11) 0.0271(5) Uani 1 1 d . .
C23 C 0.4471(4) 0.7528(3) 0.07361(18) 0.0348(8) Uani 1 1 d . .
H53 H 0.4459 0.7995 0.0299 0.042 Uiso 1 1 calc R U
H54 H 0.4783 0.6733 0.0603 0.042 Uiso 1 1 calc R U
C24 C 0.5423(4) 0.8298(3) 0.1305(2) 0.0384(9) Uani 1 1 d . .
H55 H 0.6346 0.8557 0.1113 0.046 Uiso 1 1 calc R U
H56 H 0.5080 0.9070 0.1456 0.046 Uiso 1 1 calc R U
O5 O 0.5521(2) 0.7590(2) 0.19039(12) 0.0356(6) Uani 1 1 d . .
C25 C 0.6450(4) 0.8355(5) 0.2442(2) 0.0594(13) Uani 1 1 d . U
H57 H 0.7403 0.8459 0.2279 0.071 Uiso 1 1 calc R U
H58 H 0.6218 0.9202 0.2507 0.071 Uiso 1 1 calc R U
C26 C 0.6376(4) 0.7803(5) 0.3108(2) 0.0539(11) Uani 1 1 d . U
H60 H 0.7075 0.8325 0.3459 0.065 Uiso 1 1 calc R U
H59 H 0.6606 0.6956 0.3037 0.065 Uiso 1 1 calc R U
O6 O 0.5050(2) 0.7681(2) 0.34067(12) 0.0381(6) Uani 1 1 d . .
C27 C 0.4738(4) 0.8755(3) 0.37983(19) 0.0353(8) Uani 1 1 d . .
H62 H 0.4684 0.9423 0.3471 0.042 Uiso 1 1 calc R U
H61 H 0.5468 0.9093 0.4181 0.042 Uiso 1 1 calc R U
C28 C 0.3381(3) 0.8355(3) 0.41285(17) 0.0278(7) Uani 1 1 d . .
H63 H 0.3419 0.7649 0.4432 0.033 Uiso 1 1 calc R U
H64 H 0.3166 0.9067 0.4438 0.033 Uiso 1 1 calc R U

loop_
_atom_site_aniso_label
_atom_site_aniso_U_11
_atom_site_aniso_U_22
_atom_site_aniso_U_33
_atom_site_aniso_U_23
_atom_site_aniso_U_13
_atom_site_aniso_U_12
P1 0.0220(4) 0.0127(3) 0.0180(4) 0.0047(3) 0.0013(3) 0.0019(3)
C1 0.0210(15) 0.0126(12) 0.0165(13) 0.0059(10) -0.0027(11) -0.0009(11)
C2 0.0271(17) 0.0132(13) 0.0216(14) 0.0051(11) -0.0024(12) 0.0011(11)
C3 0.0235(16) 0.0151(13) 0.0218(14) 0.0052(11) -0.0027(12) 0.0035(11)
C4 0.0186(15) 0.0146(12) 0.0169(13) 0.0029(10) -0.0004(11) 0.0019(11)
Si1 0.0286(5) 0.0177(4) 0.0193(4) 0.0033(3) -0.0044(3) -0.0023(3)
C5 0.032(2) 0.0344(18) 0.0363(19) -0.0013(15) -0.0148(15) 0.0035(15)
C6 0.043(2) 0.0193(14) 0.0299(17) 0.0005(12) -0.0061(15) -0.0053(14)
C7 0.048(2) 0.0394(19) 0.0198(16) 0.0063(14) -0.0083(15) -0.0077(16)
Si2 0.0224(4) 0.0173(4) 0.0233(4) 0.0030(3) 0.0031(3) -0.0019(3)
C8 0.0305(19) 0.0276(17) 0.048(2) -0.0044(15) 0.0082(16) 0.0029(14)
C9 0.035(2) 0.0289(16) 0.0300(17) 0.0081(13) 0.0084(14) -0.0041(14)
C10 0.0243(18) 0.0335(17) 0.0349(18) 0.0064(14) 0.0005(14) -0.0023(14)
Si3 0.0220(4) 0.0160(4) 0.0202(4) 0.0011(3) -0.0023(3) 0.0013(3)
C11 0.039(2) 0.0272(16) 0.0299(17) -0.0008(13) -0.0128(14) 0.0091(14)
C12 0.0303(18) 0.0249(15) 0.0280(17) -0.0035(13) -0.0010(13) -0.0057(13)
C13 0.0331(19) 0.0259(15) 0.0243(16) -0.0025(12) 0.0000(13) 0.0027(13)
Si4 0.0196(4) 0.0171(4) 0.0255(4) 0.0038(3) 0.0025(3) 0.0012(3)
C14 0.0344(19) 0.0238(15) 0.0308(17) 0.0110(13) 0.0079(14) 0.0048(13)
C15 0.0200(17) 0.0261(16) 0.0428(19) -0.0013(14) -0.0014(14) -0.0066(13)
C16 0.0253(18) 0.0284(16) 0.0331(17) 0.0049(13) 0.0028(13) 0.0060(13)
K1 0.0165(3) 0.0152(3) 0.0219(3) 0.0033(2) 0.0015(2) 0.0009(2)
O1 0.0216(11) 0.0222(10) 0.0242(11) 0.0014(8) 0.0008(8) 0.0049(8)
C17 0.0252(17) 0.0315(16) 0.0253(16) 0.0012(13) 0.0069(13) 0.0101(13)
C18 0.0202(16) 0.0324(16) 0.0332(17) 0.0015(13) 0.0060(13) 0.0096(13)
O2 0.0162(11) 0.0260(11) 0.0348(12) -0.0019(9) 0.0021(9) 0.0032(8)
C19 0.0178(16) 0.0314(17) 0.044(2) 0.0040(14) -0.0038(14) -0.0002(13)
C20 0.0233(17) 0.0267(16) 0.0397(19) 0.0031(14) -0.0059(14) -0.0003(13)
O3 0.0258(12) 0.0227(10) 0.0291(11) 0.0060(9) -0.0042(9) 0.0043(9)
C21 0.0366(19) 0.0242(15) 0.0251(16) 0.0038(12) -0.0071(14) 0.0093(13)
C22 0.045(2) 0.0305(16) 0.0199(15) 0.0058(13) -0.0012(14) 0.0136(15)
O4 0.0308(13) 0.0267(11) 0.0247(11) 0.0063(9) 0.0051(9) 0.0056(9)
C23 0.036(2) 0.0412(19) 0.0305(18) 0.0164(15) 0.0127(15) 0.0092(15)
C24 0.034(2) 0.0287(17) 0.052(2) 0.0114(16) 0.0146(17) -0.0009(14)
O5 0.0242(13) 0.0475(14) 0.0289(12) 0.0025(10) 0.0033(10) -0.0079(10)
C25 0.026(2) 0.094(3) 0.046(2) -0.002(2) 0.0050(17) -0.017(2)
C26 0.026(2) 0.078(3) 0.052(3) -0.001(2) 0.0005(18) -0.001(2)
O6 0.0176(12) 0.0605(16) 0.0311(13) -0.0062(11) 0.0023(9) -0.0011(11)
C27 0.0292(19) 0.0312(17) 0.0399(19) 0.0096(15) -0.0129(15) -0.0075(14)
C28 0.0330(18) 0.0259(15) 0.0240(16) -0.0034(12) -0.0061(13) 0.0085(13)

loop_
_atom_type_symbol
_atom_type_description
_atom_type_scat_dispersion_real
_atom_type_scat_dispersion_imag
_atom_type_scat_source
C C 0.0033 0.0016 'International Tables Vol C Tables 4.2.6.8 and 6.1.1.4'
H H 0.0000 0.0000 'International Tables Vol C Tables 4.2.6.8 and 6.1.1.4'
O O 0.0106 0.0060 'International Tables Vol C Tables 4.2.6.8 and 6.1.1.4'
Si Si 0.0817 0.0704 'International Tables Vol C Tables 4.2.6.8 and 6.1.1.4'
P P 0.1023 0.0942 'International Tables Vol C Tables 4.2.6.8 and 6.1.1.4'
K K 0.2009 0.2494 'International Tables Vol C Tables 4.2.6.8 and 6.1.1.4'

loop_
_geom_angle_atom_site_label_1
_geom_angle_atom_site_label_2
_geom_angle_atom_site_label_3
_geom_angle
C1 P1 C4 94.37(12)
C1 P1 K1 128.16(8)
C4 P1 K1 121.63(8)
C2 C1 Si1 111.7(2)
C2 C1 Si2 109.89(18)
Si1 C1 Si2 112.68(14)
C2 C1 P1 103.99(18)
Si1 C1 P1 112.12(13)
Si2 C1 P1 105.94(14)
C3 C2 C1 109.9(2)
C2 C3 C4 109.8(2)
C3 C4 Si4 111.5(2)
C3 C4 Si3 112.01(18)
Si4 C4 Si3 113.00(14)
C3 C4 P1 104.91(18)
Si4 C4 P1 106.26(13)
Si3 C4 P1 108.66(14)
C6 Si1 C5 108.29(16)
C6 Si1 C1 112.88(14)
C5 Si1 C1 114.69(14)
C6 Si1 C7 105.23(16)
C5 Si1 C7 101.49(17)
C1 Si1 C7 113.27(14)
C10 Si2 C8 105.30(17)
C10 Si2 C1 115.90(14)
C8 Si2 C1 111.95(14)
C10 Si2 C9 102.44(15)
C8 Si2 C9 109.38(16)
C1 Si2 C9 111.26(14)
C11 Si3 C12 106.74(16)
C11 Si3 C4 114.00(13)
C12 Si3 C4 113.89(13)
C11 Si3 C13 106.64(15)
C12 Si3 C13 102.14(14)
C4 Si3 C13 112.48(14)
C14 Si4 C4 110.17(14)
C14 Si4 C15 106.06(15)
C4 Si4 C15 114.95(14)
C14 Si4 C16 108.16(15)
C4 Si4 C16 113.64(13)
C15 Si4 C16 103.31(15)
O2 K1 O3 61.23(7)
O2 K1 O6 116.37(7)
O3 K1 O6 165.62(7)
O2 K1 O1 58.81(6)
O3 K1 O1 115.88(7)
O6 K1 O1 58.05(7)
O2 K1 O4 101.39(7)
O3 K1 O4 57.74(6)
O6 K1 O4 111.41(7)
O1 K1 O4 115.60(6)
O2 K1 O5 146.60(7)
O3 K1 O5 113.87(7)
O6 K1 O5 59.36(7)
O1 K1 O5 103.84(7)
O4 K1 O5 57.97(7)
O2 K1 P1 84.32(5)
O3 K1 P1 74.74(4)
O6 K1 P1 119.59(6)
O1 K1 P1 118.36(5)
O4 K1 P1 119.17(5)
O5 K1 P1 127.89(6)
O2 K1 C20 42.21(7)
O3 K1 C20 22.48(7)
O6 K1 C20 158.57(7)
O1 K1 C20 100.65(7)
O4 K1 C20 78.57(7)
O5 K1 C20 136.00(8)
P1 K1 C20 66.09(6)
C17 O1 C28 111.7(2)
C17 O1 K1 113.43(16)
C28 O1 K1 116.72(17)
O1 C17 C18 109.0(2)
O2 C18 C17 109.6(3)
C18 O2 C19 111.7(2)
C18 O2 K1 120.80(17)
C19 O2 K1 119.12(18)
O2 C19 C20 108.6(3)
O3 C20 C19 113.0(2)
O3 C20 K1 49.38(14)
C19 C20 K1 83.58(18)
C21 O3 C20 114.7(2)
C21 O3 K1 116.02(17)
C20 O3 K1 108.14(17)
O3 C21 C22 107.3(3)
O4 C22 C21 108.1(2)
C23 O4 C22 111.5(2)
C23 O4 K1 115.77(18)
C22 O4 K1 117.44(17)
O4 C23 C24 108.9(3)
O5 C24 C23 109.7(3)
C24 O5 C25 108.4(3)
C24 O5 K1 116.19(19)
C25 O5 K1 116.0(2)
C26 C25 O5 111.0(4)
C25 C26 O6 113.4(4)
C27 O6 C26 117.9(3)
C27 O6 K1 116.60(19)
C26 O6 K1 110.9(2)
O6 C27 C28 107.9(2)
O1 C28 C27 108.3(3)

loop_
_geom_bond_atom_site_label_1
_geom_bond_atom_site_label_2
_geom_bond_distance
P1 C1 1.925(3)
P1 C4 1.936(3)
P1 K1 3.3079(12)
C1 C2 1.556(4)
C1 Si1 1.884(3)
C1 Si2 1.887(3)
C2 C3 1.534(4)
C3 C4 1.551(4)
C4 Si4 1.880(3)
C4 Si3 1.883(3)
Si1 C6 1.875(3)
Si1 C5 1.880(4)
Si1 C7 1.890(3)
Si2 C10 1.868(3)
Si2 C8 1.876(3)
Si2 C9 1.889(3)
Si3 C11 1.871(3)
Si3 C12 1.881(3)
Si3 C13 1.892(3)
Si4 C14 1.879(3)
Si4 C15 1.880(3)
Si4 C16 1.887(3)
K1 O2 2.769(2)
K1 O3 2.823(2)
K1 O6 2.858(2)
K1 O1 2.871(2)
K1 O4 2.887(2)
K1 O5 2.889(2)
K1 C20 3.535(3)
O1 C17 1.418(4)
O1 C28 1.426(4)
C17 C18 1.497(5)
C18 O2 1.415(4)
O2 C19 1.429(4)
C19 C20 1.500(5)
C20 O3 1.422(4)
O3 C21 1.419(4)
C21 C22 1.492(5)
C22 O4 1.427(4)
O4 C23 1.419(4)
C23 C24 1.479(5)
C24 O5 1.411(4)
O5 C25 1.428(4)
C25 C26 1.415(6)
C26 O6 1.431(4)
O6 C27 1.418(4)
C27 C28 1.498(5)

loop_
_geom_torsion_atom_site_label_1
_geom_torsion_atom_site_label_2
_geom_torsion_atom_site_label_3
_geom_torsion_atom_site_label_4
_geom_torsion
Si1 C1 C2 C3 -84.9(2)
Si2 C1 C2 C3 149.3(2)
P1 C1 C2 C3 36.3(3)
C1 C2 C3 C4 -46.1(3)
C2 C3 C4 Si4 145.95(19)
C2 C3 C4 Si3 -86.3(2)
C2 C3 C4 P1 31.4(2)
C2 C1 Si1 C6 156.1(2)
Si2 C1 Si1 C6 -79.60(18)
P1 C1 Si1 C6 39.8(2)
C2 C1 Si1 C5 31.4(2)
Si2 C1 Si1 C5 155.73(15)
P1 C1 Si1 C5 -84.85(19)
C2 C1 Si1 C7 -84.4(2)
Si2 C1 Si1 C7 39.9(2)
P1 C1 Si1 C7 159.28(17)
C2 C1 Si2 C10 -66.9(2)
Si1 C1 Si2 C10 167.84(14)
P1 C1 Si2 C10 44.89(18)
C2 C1 Si2 C8 172.3(2)
Si1 C1 Si2 C8 47.05(19)
P1 C1 Si2 C8 -75.90(18)
C2 C1 Si2 C9 49.6(2)
Si1 C1 Si2 C9 -75.68(17)
P1 C1 Si2 C9 161.37(14)
C3 C4 Si3 C11 154.0(2)
Si4 C4 Si3 C11 -79.10(19)
P1 C4 Si3 C11 38.57(19)
C3 C4 Si3 C12 31.2(2)
Si4 C4 Si3 C12 158.08(15)
P1 C4 Si3 C12 -84.25(17)
C3 C4 Si3 C13 -84.4(2)
Si4 C4 Si3 C13 42.47(19)
P1 C4 Si3 C13 160.14(13)
C3 C4 Si4 C14 174.40(19)
Si3 C4 Si4 C14 47.21(19)
P1 C4 Si4 C14 -71.86(17)
C3 C4 Si4 C15 -65.9(2)
Si3 C4 Si4 C15 166.94(15)
P1 C4 Si4 C15 47.87(19)
C3 C4 Si4 C16 52.9(2)
Si3 C4 Si4 C16 -74.33(19)
P1 C4 Si4 C16 166.60(14)
C28 O1 C17 C18 173.1(2)
K1 O1 C17 C18 -52.4(3)
O1 C17 C18 O2 59.4(3)
C17 C18 O2 C19 173.9(2)
C17 C18 O2 K1 -38.2(3)
C18 O2 C19 C20 178.1(2)
K1 O2 C19 C20 29.7(3)
O2 C19 C20 O3 -60.5(3)
O2 C19 C20 K1 -19.9(2)
C19 C20 O3 C21 -72.8(3)
K1 C20 O3 C21 -131.2(2)
C19 C20 O3 K1 58.4(3)
C20 O3 C21 C22 -175.6(2)
K1 O3 C21 C22 57.1(3)
O3 C21 C22 O4 -63.7(3)
C21 C22 O4 C23 178.4(2)
C21 C22 O4 K1 41.4(3)
C22 O4 C23 C24 172.7(3)
K1 O4 C23 C24 -49.6(3)
O4 C23 C24 O5 64.2(4)
C23 C24 O5 C25 179.8(3)
C23 C24 O5 K1 -47.4(3)
C24 O5 C25 C26 167.9(4)
K1 O5 C25 C26 35.1(5)
O5 C25 C26 O6 -62.4(5)
C25 C26 O6 C27 -82.0(4)
C25 C26 O6 K1 56.1(4)
C26 O6 C27 C28 -173.3(3)
K1 O6 C27 C28 51.0(3)
C17 O1 C28 C27 -179.7(2)
K1 O1 C28 C27 47.4(3)
O6 C27 C28 O1 -64.1(3)
